data_8100112
loop_
_publ_author_name
'Zhang, Hai-Guang'
'Yu, Wen-Tao'
'Wang, Lei'
'Yang, Jia-Xiang'
'Tao, Xu-Tang'
'Jiang, Min-Hua'

_publ_section_title
;
Crystal structure of 2,7-dibromo-4,5-diazofluoren-9-one-3,4-dibromomaleimide, 
C~11~H~4~N~20~Br~2~ &#x00B7; C~4~HNO~2~Br~2~
;
_journal_issue 3
_journal_name_full 'Zeitschrift f\"ur Kristallographie - New Crystal Structures'
_journal_page_first 333
_journal_page_last 334
_journal_volume 219
_journal_year 2004
_chemical_formula_moiety 'C11H4N2OBr2, C4H1N1O2Br2'
_chemical_formula_sum 'C15 H5 Br4 N3 O3'
_chemical_formula_weight 594.86
_space_group_IT_number 109
_symmetry_cell_setting tetragonal
_symmetry_Int_Tables_number 109
_symmetry_space_group_name_Hall 'I 4bw -2'
_symmetry_space_group_name_H-M 'I 41 m d'
_cell_angle_alpha 90.00
_cell_angle_beta 90.00
_cell_angle_gamma 90.00
_cell_formula_units_Z 8
_cell_length_a 29.3027(14)
_cell_length_b 29.3027(14)
_cell_length_c 4.0462(5)
_cell_measurement_temperature 293(2)
_cell_volume 3474.3(5)
_diffrn_ambient_temperature 293(2)
_exptl_crystal_density_diffrn 2.275
_cod_database_code 8100112

loop_
_symmetry_equiv_pos_as_xyz
'x, y, z'
'-x+1/2, -y+1/2, z+1/2'
'-y, x+1/2, z+1/4'
'y+1/2, -x, z+3/4'
'x, -y, z'
'-x+1/2, y+1/2, z+1/2'
'-y, -x+1/2, z+1/4'
'y+1/2, x, z+3/4'
'x+1/2, y+1/2, z+1/2'
'-x+1, -y+1, z+1'
'-y+1/2, x+1, z+3/4'
'y+1, -x+1/2, z+5/4'
'x+1/2, -y+1/2, z+1/2'
'-x+1, y+1, z+1'
'-y+1/2, -x+1, z+3/4'
'y+1, x+1/2, z+5/4'

loop_
_atom_site_label
_atom_site_type_symbol
_atom_site_fract_x
_atom_site_fract_y
_atom_site_fract_z
_atom_site_U_iso_or_equiv
_atom_site_adp_type
_atom_site_occupancy
_atom_site_symmetry_multiplicity
_atom_site_Wyckoff_symbol
_atom_site_calc_flag
_atom_site_refinement_flags
_atom_site_disorder_assembly
_atom_site_disorder_group
C1 C 0.2477(6) 0.0932(8) 0.912(7) 0.082(7) Uani 1 16 c d . . .
H1A H 0.2695 0.1126 1.0032 0.098 Uiso 1 16 c calc R . .
C2 C 0.2099(6) 0.1140(5) 0.760(6) 0.064(6) Uani 1 16 c d . . .
C3 C 0.1785(6) 0.0858(7) 0.617(6) 0.073(7) Uani 1 16 c d . . .
H3A H 0.1537 0.0976 0.5024 0.088 Uiso 1 16 c calc R . .
C4 C 0.1846(5) 0.0402(6) 0.648(5) 0.055(6) Uani 1 16 c d . . .
C5 C 0.2244(6) 0.0244(6) 0.806(6) 0.064(5) Uani 1 16 c d . . .
C6 C 0.1614(9) 0.0000 0.543(10) 0.075(10) Uani 1 8 b d S . .
C7 C 0.0228(6) 0.1099(7) 0.877(6) 0.081(7) Uani 1 16 c d . . .
C8 C 0.0367(6) 0.1509(7) 0.686(7) 0.079(7) Uani 1 16 c d . . .
N1 N 0.2552(5) 0.0499(5) 0.938(6) 0.079(5) Uani 1 16 c d . . .
N2 N 0.0000 0.1726(7) 0.610(7) 0.075(9) Uani 1 8 b d S . .
H2A H 0.0000 0.2009 0.5056 0.080 Uiso 1 8 b d S . .
O1 O 0.1256(7) 0.0000 0.369(6) 0.087(7) Uani 1 8 b d S . .
O2 O 0.0767(5) 0.1605(4) 0.651(5) 0.100(7) Uani 1 16 c d . . .
Br1 Br 0.20292(8) 0.17850(7) 0.7459(9) 0.1082(11) Uani 1 16 c d . . .
Br2 Br 0.06223(7) 0.06574(7) 1.0593(10) 0.0887(8) Uani 1 16 c d . . .

loop_
_atom_site_aniso_label
_atom_site_aniso_U_11
_atom_site_aniso_U_22
_atom_site_aniso_U_33
_atom_site_aniso_U_23
_atom_site_aniso_U_13
_atom_site_aniso_U_12
C1 0.046(9) 0.102(15) 0.10(2) 0.006(19) -0.004(11) -0.005(11)
C2 0.065(11) 0.055(9) 0.072(16) -0.028(13) 0.028(13) -0.016(9)
C3 0.057(11) 0.096(14) 0.067(19) 0.016(14) -0.008(12) -0.010(11)
C4 0.048(9) 0.060(10) 0.057(16) -0.001(10) -0.006(9) -0.014(8)
C5 0.057(10) 0.067(10) 0.067(15) 0.000(12) -0.003(13) 0.004(9)
C6 0.061(15) 0.062(16) 0.10(3) 0.000 0.00(2) 0.000
C7 0.086(13) 0.080(12) 0.08(2) -0.008(12) -0.023(12) 0.014(10)
C8 0.062(12) 0.086(14) 0.09(2) -0.033(15) 0.024(14) -0.020(12)
N1 0.071(10) 0.073(10) 0.093(16) -0.002(12) -0.013(11) -0.013(9)
N2 0.071(14) 0.051(12) 0.10(3) 0.019(15) 0.000 0.000
O1 0.094(14) 0.083(13) 0.08(2) 0.000 -0.024(14) 0.000
O2 0.088(10) 0.077(8) 0.13(2) 0.007(11) -0.002(11) -0.003(8)
Br1 0.0856(14) 0.0738(13) 0.165(3) -0.0014(19) -0.0054(19) 0.0008(12)
Br2 0.0854(15) 0.0824(14) 0.0984(17) 0.0152(17) -0.0061(18) 0.0109(11)

loop_
_geom_bond_atom_site_label_1
_geom_bond_atom_site_label_2
_geom_bond_distance
_geom_bond_site_symmetry_2
_geom_bond_publ_flag
C1 N1 1.29(2) . ?
C1 C2 1.41(3) . ?
C1 H1A 0.9300 . ?
C2 C3 1.36(2) . ?
C2 Br1 1.901(16) . ?
C3 C4 1.35(3) . ?
C3 H3A 0.9300 . ?
C4 C5 1.41(2) . ?
C4 C6 1.43(2) . ?
C5 N1 1.29(2) . ?
C5 C5 1.43(3) 5 ?
C6 O1 1.26(3) . ?
C6 C4 1.43(2) 5 ?
C7 C7 1.33(4) 14_444 ?
C7 C8 1.48(3) . ?
C7 Br2 1.886(19) . ?
C8 O2 1.21(2) . ?
C8 N2 1.29(2) . ?
N2 C8 1.29(2) 14_444 ?
N2 H2A 0.93 . ?
